data_7218996
loop_
_publ_author_name
'Sheng, Tianlu'
'Wang, Yong'
'Song, Jinshuai'
'Ma, Xiao'
'Xue, Zhenzhen'
'Hu, Shengmin'
'Fu, Ruibiao'
'Li, Chunsen'
'Wu, Xintao'

_publ_section_title
;
 Synthesis, Crystal Structure and MMCT of New Cyanide-bridged Complexes
 cis-MII(dppm)2(CN)2(FeIIIX3)2 (M = Ru&#xFF0C;Os)
;
_journal_name_full 'RSC Adv.'
_journal_paper_doi 10.1039/C4RA13825B
_journal_year 2014
_chemical_formula_sum 'C53 H46 Cl2 F0 N2 O0 Os P4'
_chemical_formula_weight 1095.90
_chemical_name_systematic
; 
 ? 
;
_space_group_IT_number 2
_symmetry_cell_setting triclinic
_symmetry_space_group_name_Hall '-P 1'
_symmetry_space_group_name_H-M 'P -1'
_atom_sites_solution_hydrogens geom
_atom_sites_solution_primary direct
_atom_sites_solution_secondary difmap
_audit_creation_method SHELXL-97
_audit_update_record
;
2014-04-15 deposited with the CCDC.
2014-11-27 downloaded from the CCDC.
;
_cell_angle_alpha 91.838(3)
_cell_angle_beta 105.346(4)
_cell_angle_gamma 109.564(2)
_cell_formula_units_Z 2
_cell_length_a 11.028(4)
_cell_length_b 11.737(4)
_cell_length_c 20.245(6)
_cell_measurement_reflns_used 7294
_cell_measurement_temperature 153(2)
_cell_measurement_theta_max 27.4778
_cell_measurement_theta_min 2.0115
_cell_volume 2360.0(14)
_computing_cell_refinement 'CrystalClear (Rigaku Inc., 2008)'
_computing_data_collection 'CrystalClear (Rigaku Inc., 2008)'
_computing_data_reduction 'CrystalClear (Rigaku Inc., 2008)'
_computing_molecular_graphics 'Bruker SHELXTL'
_computing_publication_material 'Bruker SHELXTL'
_computing_structure_refinement 'SHELXL-97 (Sheldrick, 2008)'
_computing_structure_solution 'SHELXS-97 (Sheldrick, 2008)'
_diffrn_ambient_temperature 153(2)
_diffrn_detector_area_resol_mean 28.5714
_diffrn_measured_fraction_theta_full 0.980
_diffrn_measured_fraction_theta_max 0.980
_diffrn_measurement_device_type Saturn724+
_diffrn_measurement_method CCD_Profile_fitting
_diffrn_radiation_monochromator graphite
_diffrn_radiation_source 'fine-focus sealed tube'
_diffrn_radiation_type MoK\a
_diffrn_radiation_wavelength 0.71073
_diffrn_reflns_av_R_equivalents 0.0460
_diffrn_reflns_av_sigmaI/netI 0.0322
_diffrn_reflns_limit_h_max 14
_diffrn_reflns_limit_h_min -14
_diffrn_reflns_limit_k_max 15
_diffrn_reflns_limit_k_min -15
_diffrn_reflns_limit_l_max 26
_diffrn_reflns_limit_l_min -26
_diffrn_reflns_number 31375
_diffrn_reflns_theta_full 27.45
_diffrn_reflns_theta_max 27.45
_diffrn_reflns_theta_min 2.01
_exptl_absorpt_coefficient_mu 2.989
_exptl_absorpt_correction_T_max 1.0000
_exptl_absorpt_correction_T_min 0.9152
_exptl_absorpt_correction_type multi-scan
_exptl_absorpt_process_details 'RIGAKU/MSC(2004),CrystalClear Version 1.3.6'
_exptl_crystal_colour YELLOW
_exptl_crystal_density_diffrn 1.542
_exptl_crystal_density_method 'not measured'
_exptl_crystal_description Prism
_exptl_crystal_F_000 1096
_exptl_crystal_size_max 0.391
_exptl_crystal_size_mid 0.206
_exptl_crystal_size_min 0.158
_refine_diff_density_max 2.741
_refine_diff_density_min -2.519
_refine_diff_density_rms 0.174
_refine_ls_extinction_method none
_refine_ls_goodness_of_fit_ref 1.077
_refine_ls_hydrogen_treatment constr
_refine_ls_matrix_type full
_refine_ls_number_parameters 559
_refine_ls_number_reflns 10566
_refine_ls_number_restraints 0
_refine_ls_restrained_S_all 1.077
_refine_ls_R_factor_all 0.0393
_refine_ls_R_factor_gt 0.0387
_refine_ls_shift/su_max 0.001
_refine_ls_shift/su_mean 0.000
_refine_ls_structure_factor_coef Fsqd
_refine_ls_weighting_details 'calc w=1/[\s^2^(Fo^2^)+(0.0607P)^2^+7.6722P] where P=(Fo^2^+2Fc^2^)/3'
_refine_ls_weighting_scheme calc
_refine_ls_wR_factor_gt 0.1019
_refine_ls_wR_factor_ref 0.1028
_reflns_number_gt 10394
_reflns_number_total 10566
_reflns_threshold_expression >2sigma(I)
_cod_data_source_file c4ra13825b2.cif
_cod_data_source_block a
_cod_depositor_comments
;
The following automatic conversions were performed:

'_exptl_absorpt_correction_type' value 'Multi-scan' changed to
'multi-scan' according to
/usr/data/users/saulius/crontab/automatic-downloads/rss-feeds/RSC/lib/dictionaries/cif_core.dic
dictionary named 'cif_core.dic' version 2.4.2 from
2011-04-26.

'_refine_ls_hydrogen_treatment' value 'CONSTR' changed
to 'constr' according to
/usr/data/users/saulius/crontab/automatic-downloads/rss-feeds/RSC/lib/dictionaries/cif_core.dic
dictionary named 'cif_core.dic' version 2.4.2 from 2011-04-26.

Automatic conversion script
Id: cif_fix_values 2935 2014-11-11 08:27:57Z andrius 
;
_cod_original_cell_volume 2360.1(12)
_cod_original_sg_symbol_H-M P-1
_cod_database_code 7218996

loop_
_symmetry_equiv_pos_as_xyz
'x, y, z'
'-x, -y, -z'

loop_
_atom_site_label
_atom_site_type_symbol
_atom_site_fract_x
_atom_site_fract_y
_atom_site_fract_z
_atom_site_U_iso_or_equiv
_atom_site_adp_type
_atom_site_occupancy
_atom_site_symmetry_multiplicity
_atom_site_calc_flag
_atom_site_refinement_flags
Os1 Os 0.098875(12) 0.124854(11) 0.277907(6) 0.01229(6) Uani 1 1 d .
C1 C 0.1670(4) 0.3585(4) 0.4208(2) 0.0194(7) Uani 1 1 d .
C2 C 0.2809(4) 0.4350(4) 0.4065(2) 0.0236(8) Uani 1 1 d .
H2A H 0.2966 0.4207 0.3647 0.028 Uiso 1 1 calc R
C3 C 0.3716(5) 0.5333(4) 0.4553(3) 0.0315(10) Uani 1 1 d .
H3A H 0.4471 0.5855 0.4453 0.038 Uiso 1 1 calc R
C4 C 0.3514(5) 0.5546(4) 0.5185(2) 0.0332(10) Uani 1 1 d .
H4A H 0.4137 0.6196 0.5511 0.040 Uiso 1 1 calc R
C5 C 0.2368(6) 0.4779(5) 0.5329(2) 0.0364(11) Uani 1 1 d .
H5A H 0.2221 0.4916 0.5751 0.044 Uiso 1 1 calc R
C6 C 0.1448(5) 0.3812(4) 0.4839(2) 0.0299(9) Uani 1 1 d .
H6A H 0.0676 0.3309 0.4933 0.036 Uiso 1 1 calc R
C7 C -0.0907(4) 0.2975(3) 0.32754(19) 0.0174(7) Uani 1 1 d .
C8 C -0.0700(5) 0.3863(4) 0.2836(3) 0.0299(9) Uani 1 1 d .
H8A H 0.0083 0.4106 0.2702 0.036 Uiso 1 1 calc R
C9 C -0.1670(5) 0.4389(5) 0.2598(3) 0.0359(11) Uani 1 1 d .
H9A H -0.1518 0.5002 0.2317 0.043 Uiso 1 1 calc R
C10 C -0.2863(5) 0.4000(4) 0.2778(2) 0.0286(9) Uani 1 1 d .
H10A H -0.3516 0.4339 0.2609 0.034 Uiso 1 1 calc R
C11 C -0.3077(4) 0.3111(4) 0.3208(2) 0.0255(9) Uani 1 1 d .
H11A H -0.3878 0.2842 0.3325 0.031 Uiso 1 1 calc R
C12 C -0.2086(4) 0.2618(4) 0.3466(2) 0.0217(8) Uani 1 1 d .
H12A H -0.2217 0.2042 0.3770 0.026 Uiso 1 1 calc R
C13 C -0.1391(4) -0.1394(4) 0.3312(2) 0.0208(8) Uani 1 1 d .
C14 C -0.1788(5) -0.2139(4) 0.2687(2) 0.0263(9) Uani 1 1 d .
H14A H -0.1229 -0.1992 0.2402 0.032 Uiso 1 1 calc R
C15 C -0.3018(5) -0.3103(4) 0.2485(3) 0.0348(11) Uani 1 1 d .
H15A H -0.3280 -0.3594 0.2065 0.042 Uiso 1 1 calc R
C16 C -0.3857(5) -0.3334(4) 0.2909(3) 0.0416(13) Uani 1 1 d .
H16A H -0.4690 -0.3965 0.2770 0.050 Uiso 1 1 calc R
C17 C -0.3443(5) -0.2624(5) 0.3534(3) 0.0394(12) Uani 1 1 d .
H17A H -0.3995 -0.2792 0.3823 0.047 Uiso 1 1 calc R
C18 C -0.2222(5) -0.1662(4) 0.3746(3) 0.0293(9) Uani 1 1 d .
H18A H -0.1955 -0.1197 0.4175 0.035 Uiso 1 1 calc R
C19 C 0.1299(4) -0.0611(4) 0.4192(2) 0.0215(8) Uani 1 1 d .
C20 C 0.2452(5) 0.0237(5) 0.4664(2) 0.0287(9) Uani 1 1 d .
H20A H 0.2603 0.1067 0.4677 0.034 Uiso 1 1 calc R
C21 C 0.3366(5) -0.0164(6) 0.5112(2) 0.0382(12) Uani 1 1 d .
H21A H 0.4126 0.0402 0.5425 0.046 Uiso 1 1 calc R
C22 C 0.3165(6) -0.1393(6) 0.5100(3) 0.0434(15) Uani 1 1 d .
H22A H 0.3791 -0.1651 0.5399 0.052 Uiso 1 1 calc R
C23 C 0.2027(6) -0.2235(6) 0.4641(3) 0.0399(13) Uani 1 1 d .
H23A H 0.1883 -0.3063 0.4636 0.048 Uiso 1 1 calc R
C24 C 0.1091(5) -0.1854(5) 0.4185(2) 0.0293(9) Uani 1 1 d .
H24A H 0.0330 -0.2427 0.3876 0.035 Uiso 1 1 calc R
C25 C 0.1440(4) -0.1512(4) 0.2186(2) 0.0192(7) Uani 1 1 d .
C26 C 0.0814(4) -0.2589(4) 0.1719(2) 0.0262(9) Uani 1 1 d .
H26A H 0.0189 -0.2617 0.1302 0.031 Uiso 1 1 calc R
C27 C 0.1136(5) -0.3624(4) 0.1884(3) 0.0339(11) Uani 1 1 d .
H27A H 0.0722 -0.4339 0.1574 0.041 Uiso 1 1 calc R
C28 C 0.2066(5) -0.3589(4) 0.2504(3) 0.0346(11) Uani 1 1 d .
H28A H 0.2285 -0.4275 0.2609 0.042 Uiso 1 1 calc R
C29 C 0.2671(5) -0.2522(4) 0.2969(3) 0.0303(9) Uani 1 1 d .
H29A H 0.3289 -0.2499 0.3388 0.036 Uiso 1 1 calc R
C30 C 0.2360(4) -0.1489(4) 0.2813(2) 0.0228(8) Uani 1 1 d .
H30A H 0.2767 -0.0781 0.3129 0.027 Uiso 1 1 calc R
C31 C 0.2414(4) 0.0445(4) 0.14764(19) 0.0173(7) Uani 1 1 d .
C32 C 0.2163(4) -0.0187(4) 0.0829(2) 0.0234(8) Uani 1 1 d .
H32A H 0.1348 -0.0823 0.0635 0.028 Uiso 1 1 calc R
C33 C 0.3120(5) 0.0128(5) 0.0473(2) 0.0292(9) Uani 1 1 d .
H33A H 0.2956 -0.0308 0.0048 0.035 Uiso 1 1 calc R
C34 C 0.4314(5) 0.1090(4) 0.0754(2) 0.0285(9) Uani 1 1 d .
H34A H 0.4945 0.1315 0.0510 0.034 Uiso 1 1 calc R
C35 C 0.4583(4) 0.1727(4) 0.1398(2) 0.0267(9) Uani 1 1 d .
H35A H 0.5397 0.2368 0.1587 0.032 Uiso 1 1 calc R
C36 C 0.3635(4) 0.1403(4) 0.1760(2) 0.0203(7) Uani 1 1 d .
H36A H 0.3816 0.1827 0.2192 0.024 Uiso 1 1 calc R
C37 C -0.1128(4) 0.1780(3) 0.12119(19) 0.0190(7) Uani 1 1 d .
C38 C -0.0293(5) 0.2178(4) 0.0792(2) 0.0282(9) Uani 1 1 d .
H38A H 0.0381 0.1863 0.0802 0.034 Uiso 1 1 calc R
C39 C -0.0462(6) 0.3042(5) 0.0360(2) 0.0382(12) Uani 1 1 d .
H39A H 0.0089 0.3288 0.0075 0.046 Uiso 1 1 calc R
C40 C -0.1432(6) 0.3538(5) 0.0347(3) 0.0418(13) Uani 1 1 d .
H40A H -0.1546 0.4109 0.0051 0.050 Uiso 1 1 calc R
C41 C -0.2238(5) 0.3178(5) 0.0780(3) 0.0415(12) Uani 1 1 d .
H41A H -0.2880 0.3525 0.0785 0.050 Uiso 1 1 calc R
C42 C -0.2090(5) 0.2303(4) 0.1204(3) 0.0292(9) Uani 1 1 d .
H42A H -0.2643 0.2061 0.1489 0.035 Uiso 1 1 calc R
C43 C -0.2681(4) -0.0182(4) 0.1762(2) 0.0176(7) Uani 1 1 d .
C44 C -0.3547(4) -0.1011(4) 0.1183(2) 0.0249(8) Uani 1 1 d .
H44A H -0.3232 -0.1143 0.0815 0.030 Uiso 1 1 calc R
C45 C -0.4881(5) -0.1642(5) 0.1154(2) 0.0326(10) Uani 1 1 d .
H45A H -0.5454 -0.2194 0.0766 0.039 Uiso 1 1 calc R
C46 C -0.5359(4) -0.1450(4) 0.1700(3) 0.0305(10) Uani 1 1 d .
H46A H -0.6251 -0.1873 0.1680 0.037 Uiso 1 1 calc R
C47 C -0.4507(4) -0.0630(4) 0.2275(2) 0.0265(9) Uani 1 1 d .
H47A H -0.4824 -0.0500 0.2643 0.032 Uiso 1 1 calc R
C48 C -0.3179(4) -0.0002(4) 0.2303(2) 0.0210(8) Uani 1 1 d .
H48A H -0.2611 0.0551 0.2691 0.025 Uiso 1 1 calc R
C49 C -0.0170(4) 0.1071(4) 0.4056(2) 0.0200(7) Uani 1 1 d .
H49A H -0.1118 0.0847 0.4020 0.024 Uiso 1 1 calc R
H49B H 0.0359 0.1236 0.4538 0.024 Uiso 1 1 calc R
C50 C -0.0450(4) -0.0432(4) 0.1343(2) 0.0188(7) Uani 1 1 d .
H50A H -0.1035 -0.1273 0.1312 0.023 Uiso 1 1 calc R
H50B H -0.0396 -0.0235 0.0888 0.023 Uiso 1 1 calc R
C51 C 0.2935(4) 0.1652(4) 0.33920(19) 0.0179(7) Uani 1 1 d .
C52 C 0.1807(4) 0.2779(4) 0.2348(2) 0.0183(7) Uani 1 1 d .
C53 C -0.6785(10) -0.6067(7) 0.0730(4) 0.073(2) Uani 1 1 d .
H53A H -0.7486 -0.5898 0.0875 0.088 Uiso 1 1 calc R
H53B H -0.6567 -0.6681 0.0997 0.088 Uiso 1 1 calc R
N1 N 0.4028(4) 0.1867(4) 0.37004(19) 0.0259(7) Uani 1 1 d .
N2 N 0.2295(4) 0.3654(3) 0.2137(2) 0.0288(8) Uani 1 1 d .
P1 P 0.04207(10) 0.23409(9) 0.35645(5) 0.01422(18) Uani 1 1 d .
P2 P 0.01714(10) -0.00732(9) 0.35502(5) 0.01513(18) Uani 1 1 d .
P3 P 0.12254(9) -0.00746(9) 0.19773(5) 0.01402(18) Uani 1 1 d .
P4 P -0.09337(9) 0.06588(9) 0.18045(5) 0.01419(17) Uani 1 1 d .
Cl1 Cl -0.5554(10) -0.4918(7) 0.0925(3) 0.407(9) Uani 1 1 d .
Cl2 Cl -0.7438(3) -0.6688(4) -0.01170(17) 0.1312(14) Uani 1 1 d .

loop_
_atom_site_aniso_label
_atom_site_aniso_U_11
_atom_site_aniso_U_22
_atom_site_aniso_U_33
_atom_site_aniso_U_23
_atom_site_aniso_U_13
_atom_site_aniso_U_12
Os1 0.01435(8) 0.01296(9) 0.01070(8) -0.00064(5) 0.00528(5) 0.00524(6)
C1 0.0218(18) 0.0190(18) 0.0177(17) -0.0025(14) 0.0049(14) 0.0089(15)
C2 0.0237(19) 0.023(2) 0.025(2) -0.0012(16) 0.0072(16) 0.0091(16)
C3 0.025(2) 0.023(2) 0.040(3) -0.0034(18) 0.0014(19) 0.0061(17)
C4 0.039(3) 0.023(2) 0.028(2) -0.0114(17) -0.0051(19) 0.0132(19)
C5 0.052(3) 0.032(2) 0.020(2) -0.0090(18) 0.005(2) 0.013(2)
C6 0.038(2) 0.026(2) 0.021(2) -0.0067(16) 0.0109(18) 0.0055(19)
C7 0.0202(18) 0.0160(17) 0.0172(17) -0.0043(13) 0.0056(14) 0.0087(14)
C8 0.029(2) 0.028(2) 0.041(3) 0.0117(19) 0.018(2) 0.0141(18)
C9 0.039(3) 0.034(3) 0.049(3) 0.022(2) 0.021(2) 0.023(2)
C10 0.029(2) 0.030(2) 0.032(2) -0.0004(18) 0.0058(18) 0.0195(19)
C11 0.0217(19) 0.028(2) 0.030(2) -0.0065(17) 0.0104(17) 0.0109(17)
C12 0.025(2) 0.0233(19) 0.0232(19) 0.0003(15) 0.0140(16) 0.0116(16)
C13 0.0234(19) 0.0168(18) 0.0256(19) 0.0068(15) 0.0104(16) 0.0085(15)
C14 0.033(2) 0.0175(19) 0.031(2) 0.0044(16) 0.0130(18) 0.0094(17)
C15 0.038(3) 0.019(2) 0.041(3) -0.0031(18) 0.005(2) 0.0092(19)
C16 0.031(2) 0.018(2) 0.072(4) 0.006(2) 0.017(3) 0.0029(18)
C17 0.032(2) 0.032(3) 0.062(3) 0.015(2) 0.028(2) 0.009(2)
C18 0.031(2) 0.031(2) 0.033(2) 0.0107(18) 0.0174(19) 0.0128(19)
C19 0.0240(19) 0.033(2) 0.0163(17) 0.0108(15) 0.0122(15) 0.0155(17)
C20 0.025(2) 0.044(3) 0.0184(19) 0.0072(18) 0.0096(16) 0.0127(19)
C21 0.025(2) 0.072(4) 0.021(2) 0.015(2) 0.0089(17) 0.019(2)
C22 0.043(3) 0.081(4) 0.036(3) 0.039(3) 0.026(2) 0.045(3)
C23 0.050(3) 0.056(3) 0.043(3) 0.031(3) 0.028(2) 0.042(3)
C24 0.035(2) 0.036(2) 0.032(2) 0.0165(19) 0.0182(19) 0.024(2)
C25 0.0207(18) 0.0161(18) 0.0254(19) 0.0000(14) 0.0129(15) 0.0080(14)
C26 0.025(2) 0.020(2) 0.032(2) -0.0027(16) 0.0106(17) 0.0058(16)
C27 0.037(2) 0.0138(19) 0.054(3) -0.0009(19) 0.023(2) 0.0055(18)
C28 0.038(3) 0.020(2) 0.062(3) 0.015(2) 0.029(2) 0.0176(19)
C29 0.033(2) 0.033(2) 0.035(2) 0.0113(19) 0.0159(19) 0.019(2)
C30 0.026(2) 0.0209(19) 0.026(2) 0.0036(15) 0.0133(16) 0.0099(16)
C31 0.0193(17) 0.0203(18) 0.0152(16) 0.0008(14) 0.0074(14) 0.0088(15)
C32 0.0215(19) 0.028(2) 0.0177(18) -0.0050(15) 0.0082(15) 0.0038(16)
C33 0.029(2) 0.041(3) 0.0161(18) -0.0041(17) 0.0105(16) 0.0083(19)
C34 0.026(2) 0.037(2) 0.024(2) 0.0004(17) 0.0155(17) 0.0060(18)
C35 0.024(2) 0.029(2) 0.025(2) -0.0021(16) 0.0117(17) 0.0032(17)
C36 0.0207(18) 0.0226(19) 0.0187(18) -0.0019(14) 0.0080(15) 0.0076(15)
C37 0.0216(18) 0.0161(17) 0.0134(16) 0.0000(13) 0.0019(14) 0.0018(14)
C38 0.034(2) 0.029(2) 0.022(2) 0.0012(16) 0.0123(18) 0.0077(18)
C39 0.053(3) 0.031(2) 0.022(2) 0.0073(18) 0.014(2) 0.003(2)
C40 0.050(3) 0.032(3) 0.034(3) 0.015(2) 0.000(2) 0.011(2)
C41 0.034(3) 0.034(3) 0.055(3) 0.018(2) 0.006(2) 0.014(2)
C42 0.027(2) 0.024(2) 0.040(3) 0.0092(18) 0.0112(19) 0.0121(18)
C43 0.0169(17) 0.0173(17) 0.0190(17) 0.0016(14) 0.0065(14) 0.0056(14)
C44 0.0214(19) 0.030(2) 0.0188(18) -0.0023(16) 0.0047(15) 0.0046(17)
C45 0.022(2) 0.036(3) 0.029(2) -0.0069(19) 0.0040(17) 0.0005(18)
C46 0.020(2) 0.031(2) 0.038(2) 0.0071(19) 0.0116(18) 0.0026(17)
C47 0.024(2) 0.031(2) 0.030(2) 0.0068(17) 0.0171(17) 0.0111(18)
C48 0.0209(18) 0.0235(19) 0.0208(18) 0.0022(15) 0.0076(15) 0.0095(16)
C49 0.028(2) 0.0206(18) 0.0183(17) 0.0023(14) 0.0137(15) 0.0111(16)
C50 0.0181(17) 0.0209(18) 0.0165(17) -0.0029(14) 0.0044(14) 0.0068(14)
C51 0.0209(18) 0.0194(18) 0.0163(17) 0.0004(13) 0.0090(14) 0.0081(15)
C52 0.0203(18) 0.0179(18) 0.0169(17) -0.0022(14) 0.0065(14) 0.0068(14)
C53 0.096(6) 0.056(4) 0.060(4) -0.001(3) 0.015(4) 0.023(4)
N1 0.0226(18) 0.031(2) 0.0211(17) 0.0000(14) 0.0077(14) 0.0053(15)
N2 0.037(2) 0.0203(18) 0.0303(19) 0.0014(14) 0.0152(16) 0.0084(16)
P1 0.0177(4) 0.0145(4) 0.0124(4) -0.0019(3) 0.0066(3) 0.0067(3)
P2 0.0182(4) 0.0160(4) 0.0148(4) 0.0027(3) 0.0080(3) 0.0081(4)
P3 0.0166(4) 0.0144(4) 0.0130(4) -0.0018(3) 0.0069(3) 0.0063(3)
P4 0.0145(4) 0.0153(4) 0.0132(4) -0.0007(3) 0.0050(3) 0.0053(3)
Cl1 0.453(12) 0.282(8) 0.115(4) -0.020(4) -0.004(5) -0.264(9)
Cl2 0.108(2) 0.164(3) 0.103(2) -0.065(2) 0.0266(17) 0.036(2)

loop_
_atom_type_symbol
_atom_type_description
_atom_type_scat_dispersion_real
_atom_type_scat_dispersion_imag
_atom_type_scat_source
C C 0.0033 0.0016 'International Tables Vol C Tables 4.2.6.8 and 6.1.1.4'
H H 0.0000 0.0000 'International Tables Vol C Tables 4.2.6.8 and 6.1.1.4'
N N 0.0061 0.0033 'International Tables Vol C Tables 4.2.6.8 and 6.1.1.4'
O O 0.0106 0.0060 'International Tables Vol C Tables 4.2.6.8 and 6.1.1.4'
F F 0.0171 0.0103 'International Tables Vol C Tables 4.2.6.8 and 6.1.1.4'
P P 0.1023 0.0942 'International Tables Vol C Tables 4.2.6.8 and 6.1.1.4'
Cl Cl 0.1484 0.1585 'International Tables Vol C Tables 4.2.6.8 and 6.1.1.4'
Os Os -1.2165 7.6030 'International Tables Vol C Tables 4.2.6.8 and 6.1.1.4'

loop_
_geom_angle_atom_site_label_1
_geom_angle_atom_site_label_2
_geom_angle_atom_site_label_3
_geom_angle
C52 Os1 C51 84.43(15)
C52 Os1 P3 93.91(11)
C51 Os1 P3 92.29(11)
C52 Os1 P1 92.86(11)
C51 Os1 P1 94.26(11)
P3 Os1 P1 171.00(3)
C52 Os1 P4 88.51(11)
C51 Os1 P4 161.62(11)
P3 Os1 P4 71.24(4)
P1 Os1 P4 103.04(4)
C52 Os1 P2 163.04(11)
C51 Os1 P2 90.32(11)
P3 Os1 P2 102.43(4)
P1 Os1 P2 71.40(4)
P4 Os1 P2 100.95(4)
C2 C1 C6 119.6(4)
C2 C1 P1 120.6(3)
C6 C1 P1 119.8(3)
C1 C2 C3 119.5(4)
C1 C2 H2A 120.2
C3 C2 H2A 120.2
C4 C3 C2 121.1(5)
C4 C3 H3A 119.5
C2 C3 H3A 119.5
C3 C4 C5 119.4(4)
C3 C4 H4A 120.3
C5 C4 H4A 120.3
C6 C5 C4 119.8(4)
C6 C5 H5A 120.1
C4 C5 H5A 120.1
C5 C6 C1 120.7(5)
C5 C6 H6A 119.7
C1 C6 H6A 119.7
C12 C7 C8 119.2(4)
C12 C7 P1 123.9(3)
C8 C7 P1 116.8(3)
C7 C8 C9 119.9(4)
C7 C8 H8A 120.1
C9 C8 H8A 120.1
C10 C9 C8 120.2(4)
C10 C9 H9A 119.9
C8 C9 H9A 119.9
C11 C10 C9 120.0(4)
C11 C10 H10A 120.0
C9 C10 H10A 120.0
C10 C11 C12 119.7(4)
C10 C11 H11A 120.2
C12 C11 H11A 120.2
C7 C12 C11 120.9(4)
C7 C12 H12A 119.6
C11 C12 H12A 119.6
C14 C13 C18 118.9(4)
C14 C13 P2 120.2(3)
C18 C13 P2 120.8(3)
C15 C14 C13 120.3(4)
C15 C14 H14A 119.8
C13 C14 H14A 119.8
C16 C15 C14 120.2(5)
C16 C15 H15A 119.9
C14 C15 H15A 119.9
C17 C16 C15 119.3(5)
C17 C16 H16A 120.4
C15 C16 H16A 120.4
C16 C17 C18 121.5(5)
C16 C17 H17A 119.3
C18 C17 H17A 119.3
C17 C18 C13 119.7(5)
C17 C18 H18A 120.2
C13 C18 H18A 120.2
C24 C19 C20 119.0(4)
C24 C19 P2 121.0(3)
C20 C19 P2 119.7(3)
C21 C20 C19 119.9(5)
C21 C20 H20A 120.0
C19 C20 H20A 120.0
C22 C21 C20 121.0(5)
C22 C21 H21A 119.5
C20 C21 H21A 119.5
C23 C22 C21 119.5(4)
C23 C22 H22A 120.2
C21 C22 H22A 120.2
C22 C23 C24 120.6(5)
C22 C23 H23A 119.7
C24 C23 H23A 119.7
C23 C24 C19 120.0(5)
C23 C24 H24A 120.0
C19 C24 H24A 120.0
C30 C25 C26 119.5(4)
C30 C25 P3 117.6(3)
C26 C25 P3 122.7(3)
C25 C26 C27 119.6(4)
C25 C26 H26A 120.2
C27 C26 H26A 120.2
C28 C27 C26 120.5(4)
C28 C27 H27A 119.7
C26 C27 H27A 119.7
C27 C28 C29 119.5(4)
C27 C28 H28A 120.2
C29 C28 H28A 120.2
C30 C29 C28 120.6(5)
C30 C29 H29A 119.7
C28 C29 H29A 119.7
C29 C30 C25 120.2(4)
C29 C30 H30A 119.9
C25 C30 H30A 119.9
C36 C31 C32 119.2(4)
C36 C31 P3 120.4(3)
C32 C31 P3 120.1(3)
C33 C32 C31 120.6(4)
C33 C32 H32A 119.7
C31 C32 H32A 119.7
C34 C33 C32 119.7(4)
C34 C33 H33A 120.1
C32 C33 H33A 120.1
C33 C34 C35 120.5(4)
C33 C34 H34A 119.7
C35 C34 H34A 119.7
C36 C35 C34 119.9(4)
C36 C35 H35A 120.0
C34 C35 H35A 120.0
C35 C36 C31 120.0(4)
C35 C36 H36A 120.0
C31 C36 H36A 120.0
C42 C37 C38 118.4(4)
C42 C37 P4 119.4(3)
C38 C37 P4 122.2(3)
C39 C38 C37 120.2(5)
C39 C38 H38A 119.9
C37 C38 H38A 119.9
C40 C39 C38 121.0(5)
C40 C39 H39A 119.5
C38 C39 H39A 119.5
C39 C40 C41 119.2(5)
C39 C40 H40A 120.4
C41 C40 H40A 120.4
C42 C41 C40 120.2(5)
C42 C41 H41A 119.9
C40 C41 H41A 119.9
C41 C42 C37 121.0(5)
C41 C42 H42A 119.5
C37 C42 H42A 119.5
C48 C43 C44 118.6(4)
C48 C43 P4 120.6(3)
C44 C43 P4 120.7(3)
C45 C44 C43 120.3(4)
C45 C44 H44A 119.9
C43 C44 H44A 119.9
C46 C45 C44 120.2(4)
C46 C45 H45A 119.9
C44 C45 H45A 119.9
C47 C46 C45 119.8(4)
C47 C46 H46A 120.1
C45 C46 H46A 120.1
C46 C47 C48 119.8(4)
C46 C47 H47A 120.1
C48 C47 H47A 120.1
C47 C48 C43 121.2(4)
C47 C48 H48A 119.4
C43 C48 H48A 119.4
P1 C49 P2 95.85(18)
P1 C49 H49A 112.6
P2 C49 H49A 112.6
P1 C49 H49B 112.6
P2 C49 H49B 112.6
H49A C49 H49B 110.1
P3 C50 P4 95.10(18)
P3 C50 H50A 112.7
P4 C50 H50A 112.7
P3 C50 H50B 112.7
P4 C50 H50B 112.7
H50A C50 H50B 110.2
N1 C51 Os1 176.5(3)
N2 C52 Os1 177.0(4)
Cl1 C53 Cl2 118.0(6)
Cl1 C53 H53A 107.8
Cl2 C53 H53A 107.8
Cl1 C53 H53B 107.8
Cl2 C53 H53B 107.8
H53A C53 H53B 107.1
C1 P1 C7 100.48(17)
C1 P1 C49 105.40(19)
C7 P1 C49 108.47(19)
C1 P1 Os1 122.73(13)
C7 P1 Os1 121.34(12)
C49 P1 Os1 96.90(12)
C13 P2 C19 102.14(19)
C13 P2 C49 104.64(19)
C19 P2 C49 104.78(19)
C13 P2 Os1 125.20(14)
C19 P2 Os1 120.97(13)
C49 P2 Os1 95.84(13)
C31 P3 C25 100.38(18)
C31 P3 C50 104.63(18)
C25 P3 C50 108.22(18)
C31 P3 Os1 122.45(13)
C25 P3 Os1 122.19(13)
C50 P3 Os1 97.17(12)
C43 P4 C37 101.29(18)
C43 P4 C50 104.18(18)
C37 P4 C50 105.30(18)
C43 P4 Os1 128.34(13)
C37 P4 Os1 118.44(12)
C50 P4 Os1 96.11(12)

loop_
_geom_bond_atom_site_label_1
_geom_bond_atom_site_label_2
_geom_bond_distance
Os1 C52 2.058(4)
Os1 C51 2.060(4)
Os1 P3 2.3341(10)
Os1 P1 2.3450(10)
Os1 P4 2.3627(11)
Os1 P2 2.3707(10)
C1 C2 1.387(6)
C1 C6 1.396(6)
C1 P1 1.819(4)
C2 C3 1.392(6)
C2 H2A 0.9300
C3 C4 1.385(7)
C3 H3A 0.9300
C4 C5 1.393(8)
C4 H4A 0.9300
C5 C6 1.388(6)
C5 H5A 0.9300
C6 H6A 0.9300
C7 C12 1.388(5)
C7 C8 1.392(6)
C7 P1 1.828(4)
C8 C9 1.395(6)
C8 H8A 0.9300
C9 C10 1.392(7)
C9 H9A 0.9300
C10 C11 1.379(7)
C10 H10A 0.9300
C11 C12 1.393(6)
C11 H11A 0.9300
C12 H12A 0.9300
C13 C14 1.393(6)
C13 C18 1.401(6)
C13 P2 1.824(4)
C14 C15 1.392(7)
C14 H14A 0.9300
C15 C16 1.391(8)
C15 H15A 0.9300
C16 C17 1.370(9)
C16 H16A 0.9300
C17 C18 1.384(7)
C17 H17A 0.9300
C18 H18A 0.9300
C19 C24 1.398(6)
C19 C20 1.404(6)
C19 P2 1.832(4)
C20 C21 1.386(7)
C20 H20A 0.9300
C21 C22 1.382(9)
C21 H21A 0.9300
C22 C23 1.382(9)
C22 H22A 0.9300
C23 C24 1.396(6)
C23 H23A 0.9300
C24 H24A 0.9300
C25 C30 1.393(6)
C25 C26 1.400(6)
C25 P3 1.828(4)
C26 C27 1.402(6)
C26 H26A 0.9300
C27 C28 1.384(8)
C27 H27A 0.9300
C28 C29 1.390(7)
C28 H28A 0.9300
C29 C30 1.389(6)
C29 H29A 0.9300
C30 H30A 0.9300
C31 C36 1.394(5)
C31 C32 1.397(5)
C31 P3 1.824(4)
C32 C33 1.388(6)
C32 H32A 0.9300
C33 C34 1.378(6)
C33 H33A 0.9300
C34 C35 1.391(6)
C34 H34A 0.9300
C35 C36 1.390(6)
C35 H35A 0.9300
C36 H36A 0.9300
C37 C42 1.390(6)
C37 C38 1.393(6)
C37 P4 1.836(4)
C38 C39 1.388(7)
C38 H38A 0.9300
C39 C40 1.374(9)
C39 H39A 0.9300
C40 C41 1.386(9)
C40 H40A 0.9300
C41 C42 1.384(7)
C41 H41A 0.9300
C42 H42A 0.9300
C43 C48 1.389(5)
C43 C44 1.394(5)
C43 P4 1.824(4)
C44 C45 1.392(6)
C44 H44A 0.9300
C45 C46 1.388(7)
C45 H45A 0.9300
C46 C47 1.381(7)
C46 H46A 0.9300
C47 C48 1.387(6)
C47 H47A 0.9300
C48 H48A 0.9300
C49 P1 1.850(4)
C49 P2 1.857(4)
C49 H49A 0.9700
C49 H49B 0.9700
C50 P3 1.852(4)
C50 P4 1.855(4)
C50 H50A 0.9700
C50 H50B 0.9700
C51 N1 1.137(6)
C52 N2 1.143(6)
C53 Cl1 1.508(9)
C53 Cl2 1.705(8)
C53 H53A 0.9700
C53 H53B 0.9700
